data_4034460
loop_
_publ_author_name
'Li, Bing-Yu'
'Lin, Ye'
'Du, Da-Ming'

_publ_section_title
;
 Organocatalytic Asymmetric Mannich Addition of 3-Fluorooxindoles to
 Dibenzo[<i>b</i>,<i>f</i>][1,4]oxazepines: Highly Enantioselective
 Construction of Tetrasubstituted C-F Stereocenters.
;
_journal_issue 18
_journal_name_full 'The Journal of organic chemistry'
_journal_page_first 11752
_journal_page_last 11762
_journal_paper_doi 10.1021/acs.joc.9b01507
_journal_volume 84
_journal_year 2019
_chemical_absolute_configuration ad
_chemical_formula_moiety 'C22 H16 Br F N2 O2'
_chemical_formula_sum 'C22 H16 Br F N2 O2'
_chemical_formula_weight 439.28
_space_group_crystal_system orthorhombic
_space_group_IT_number 19
_space_group_name_Hall 'P 2ac 2ab'
_space_group_name_H-M_alt 'P 21 21 21'
_atom_sites_solution_hydrogens mixed
_atom_sites_solution_primary direct
_audit_creation_date 2019-06-05
_audit_creation_method
;
Olex2 1.2
(compiled 2018.05.29 svn.r3508 for OlexSys, GUI svn.r5506)
;
_audit_update_record
;
????
;
_cell_angle_alpha 90
_cell_angle_beta 90
_cell_angle_gamma 90
_cell_formula_units_Z 4
_cell_length_a 8.5425(17)
_cell_length_b 11.979(2)
_cell_length_c 17.812(4)
_cell_measurement_reflns_used 6529
_cell_measurement_temperature 163(2)
_cell_measurement_theta_max 27.4855
_cell_measurement_theta_min 2.0488
_cell_volume 1822.7(6)
_computing_molecular_graphics 'Olex2 (Dolomanov et al., 2009)'
_computing_publication_material 'Olex2 (Dolomanov et al., 2009)'
_computing_structure_refinement 'ShelXL (Sheldrick, 2015)'
_computing_structure_solution 'ShelXS (Sheldrick, 2008)'
_diffrn_ambient_temperature 163.15
_diffrn_measured_fraction_theta_full 0.996
_diffrn_measured_fraction_theta_max 0.993
_diffrn_measurement_device_type 'multiwire proportional'
_diffrn_measurement_method 'phi and omega scans'
_diffrn_radiation_monochromator graphite
_diffrn_radiation_type MoK\a
_diffrn_radiation_wavelength 0.71073
_diffrn_reflns_av_R_equivalents 0.0494
_diffrn_reflns_av_unetI/netI 0.0488
_diffrn_reflns_Laue_measured_fraction_full 0.996
_diffrn_reflns_Laue_measured_fraction_max 0.993
_diffrn_reflns_limit_h_max 11
_diffrn_reflns_limit_h_min -11
_diffrn_reflns_limit_k_max 15
_diffrn_reflns_limit_k_min -15
_diffrn_reflns_limit_l_max 22
_diffrn_reflns_limit_l_min -22
_diffrn_reflns_number 12210
_diffrn_reflns_point_group_measured_fraction_full 0.996
_diffrn_reflns_point_group_measured_fraction_max 0.992
_diffrn_reflns_theta_full 25.242
_diffrn_reflns_theta_max 27.483
_diffrn_reflns_theta_min 2.644
_exptl_absorpt_coefficient_mu 2.286
_exptl_absorpt_correction_T_max 1.0000
_exptl_absorpt_correction_T_min 0.7724
_exptl_absorpt_correction_type multi-scan
_exptl_absorpt_process_details 'CrystalClear (Rigaku Inc., 2008)'
_exptl_crystal_colour colorless
_exptl_crystal_density_diffrn 1.601
_exptl_crystal_description block
_exptl_crystal_F_000 888
_exptl_crystal_size_max 0.28
_exptl_crystal_size_mid 0.26
_exptl_crystal_size_min 0.21
_refine_diff_density_max 0.316
_refine_diff_density_min -0.656
_refine_diff_density_rms 0.068
_refine_ls_abs_structure_details
;
 Flack x determined using 1463 quotients [(I+)-(I-)]/[(I+)+(I-)]
 (Parsons, Flack and Wagner, Acta Cryst. B69 (2013) 249-259).
;
_refine_ls_abs_structure_Flack 0.033(7)
_refine_ls_extinction_method none
_refine_ls_goodness_of_fit_ref 1.060
_refine_ls_hydrogen_treatment constr
_refine_ls_matrix_type full
_refine_ls_number_parameters 254
_refine_ls_number_reflns 4130
_refine_ls_number_restraints 0
_refine_ls_restrained_S_all 1.060
_refine_ls_R_factor_all 0.0457
_refine_ls_R_factor_gt 0.0430
_refine_ls_shift/su_max 0.001
_refine_ls_shift/su_mean 0.000
_refine_ls_structure_factor_coef Fsqd
_refine_ls_weighting_details 'w=1/[\s^2^(Fo^2^)+(0.0346P)^2^+1.4934P] where P=(Fo^2^+2Fc^2^)/3'
_refine_ls_weighting_scheme calc
_refine_ls_wR_factor_gt 0.0948
_refine_ls_wR_factor_ref 0.0967
_reflns_Friedel_coverage 0.749
_reflns_Friedel_fraction_full 0.995
_reflns_Friedel_fraction_max 0.992
_reflns_number_gt 3936
_reflns_number_total 4130
_reflns_threshold_expression 'I > 2\s(I)'
_cod_data_source_file jo9b01507_si_002.cif
_cod_data_source_block bwn19253
_cod_database_code 4034460
_shelx_shelxl_version_number 2018/3
_shelx_space_group_comment
;
The symmetry employed for this shelxl refinement is uniquely defined
by the following loop, which should always be used as a source of
symmetry information in preference to the above space-group names.
They are only intended as comments.
;
_shelx_estimated_absorpt_t_max 0.645
_shelx_estimated_absorpt_t_min 0.567
_olex2_refinement_description
;
1. Fixed Uiso
 At 1.2 times of:
  All C(H) groups, All N(H) groups
 At 1.5 times of:
  All C(H,H,H) groups
2.a Riding coordinates:
 N5(H5)
2.b Ternary CH refined with riding coordinates:
 C14(H14)
2.c Aromatic/amide H refined with riding coordinates:
 C2(H2), C8(H8), C15(H15), C19(H19), C20(H20), C24(H24), C25(H25), C26(H26),
 C27(H27), C28(H28), C29(H29)
2.d Idealised Me refined as rotating group:
 C18(H18A,H18B,H18C)
;
_olex2_submission_special_instructions 'No special instructions were received'

loop_
_space_group_symop_operation_xyz
'x, y, z'
'-x+1/2, -y, z+1/2'
'-x, y+1/2, -z+1/2'
'x+1/2, -y+1/2, -z'

loop_
_atom_site_label
_atom_site_type_symbol
_atom_site_fract_x
_atom_site_fract_y
_atom_site_fract_z
_atom_site_U_iso_or_equiv
_atom_site_adp_type
_atom_site_occupancy
_atom_site_site_symmetry_order
_atom_site_calc_flag
_atom_site_refinement_flags_posn
Br1 Br 0.58276(6) 0.12857(5) 0.14430(3) 0.03748(15) Uani 1 1 d .
F1 F 0.7733(3) -0.2319(2) 0.34704(17) 0.0306(6) Uani 1 1 d .
C2 C 0.4337(5) 0.0706(4) 0.3631(3) 0.0262(9) Uani 1 1 d .
H2 H 0.354446 0.097018 0.396059 0.031 Uiso 1 1 calc R
O3 O 0.9465(3) 0.1166(3) 0.32104(18) 0.0265(7) Uani 1 1 d .
N5 N 0.9182(5) 0.0003(3) 0.4579(2) 0.0268(8) Uani 1 1 d .
H5 H 0.921220 -0.019665 0.503704 0.032 Uiso 1 1 d R
C6 C 0.5641(5) 0.0707(4) 0.2436(3) 0.0272(10) Uani 1 1 d .
C7 C 1.0166(5) 0.1587(4) 0.3860(3) 0.0263(10) Uani 1 1 d .
C8 C 1.0724(6) 0.1478(4) 0.5166(3) 0.0352(11) Uani 1 1 d .
H8 H 1.066337 0.109869 0.563393 0.042 Uiso 1 1 calc R
C9 C 0.6612(5) -0.1448(4) 0.4563(3) 0.0243(9) Uani 1 1 d .
C10 C 0.7574(5) -0.1286(4) 0.3830(2) 0.0220(8) Uani 1 1 d .
O12 O 0.6907(4) -0.2106(3) 0.5060(2) 0.0340(8) Uani 1 1 d .
N13 N 0.5418(4) -0.0692(3) 0.4543(2) 0.0240(8) Uani 1 1 d .
C14 C 0.9278(5) -0.0924(3) 0.4045(3) 0.0227(9) Uani 1 1 d .
H14 H 0.974771 -0.156589 0.432486 0.027 Uiso 1 1 calc R
C15 C 1.1193(5) -0.1627(4) 0.3097(3) 0.0271(10) Uani 1 1 d .
H15 H 1.125580 -0.229737 0.338009 0.032 Uiso 1 1 calc R
C16 C 1.0277(5) -0.0754(3) 0.3358(3) 0.0214(9) Uani 1 1 d .
C17 C 1.0278(5) 0.0230(4) 0.2945(3) 0.0227(9) Uani 1 1 d .
C18 C 0.4247(6) -0.0575(4) 0.5135(3) 0.0345(11) Uani 1 1 d .
H18A H 0.323739 -0.085615 0.495558 0.052 Uiso 1 1 calc GR
H18B H 0.414382 0.021427 0.527184 0.052 Uiso 1 1 calc GR
H18C H 0.457516 -0.100424 0.557661 0.052 Uiso 1 1 calc GR
C19 C 0.6713(5) -0.0098(4) 0.2662(3) 0.0242(9) Uani 1 1 d .
H19 H 0.749567 -0.036879 0.232980 0.029 Uiso 1 1 calc R
C20 C 1.2021(6) -0.1539(4) 0.2427(3) 0.0322(11) Uani 1 1 d .
H20 H 1.264369 -0.214399 0.225534 0.039 Uiso 1 1 calc R
C21 C 0.5385(5) -0.0117(4) 0.3849(3) 0.0231(9) Uani 1 1 d .
C22 C 1.0048(5) 0.0998(4) 0.4527(3) 0.0265(10) Uani 1 1 d .
C23 C 0.6596(5) -0.0486(4) 0.3389(3) 0.0225(9) Uani 1 1 d .
C24 C 1.0932(6) 0.2606(4) 0.3814(3) 0.0344(11) Uani 1 1 d .
H24 H 1.101377 0.298366 0.334650 0.041 Uiso 1 1 calc R
C25 C 0.4501(5) 0.1124(4) 0.2907(3) 0.0291(10) Uani 1 1 d .
H25 H 0.382426 0.170030 0.273611 0.035 Uiso 1 1 calc R
C26 C 1.1065(5) 0.0338(4) 0.2275(3) 0.0294(10) Uani 1 1 d .
H26 H 1.101706 0.101298 0.199580 0.035 Uiso 1 1 calc R
C27 C 1.1932(6) -0.0567(5) 0.2015(3) 0.0321(11) Uani 1 1 d .
H27 H 1.246852 -0.051471 0.154934 0.039 Uiso 1 1 calc R
C28 C 1.1478(6) 0.2497(5) 0.5125(4) 0.0421(15) Uani 1 1 d .
H28 H 1.193348 0.280838 0.556467 0.050 Uiso 1 1 calc R
C29 C 1.1576(6) 0.3066(4) 0.4458(4) 0.0441(15) Uani 1 1 d .
H29 H 1.208360 0.377094 0.443752 0.053 Uiso 1 1 calc R

loop_
_atom_site_aniso_label
_atom_site_aniso_U_11
_atom_site_aniso_U_22
_atom_site_aniso_U_33
_atom_site_aniso_U_23
_atom_site_aniso_U_13
_atom_site_aniso_U_12
Br1 0.0439(3) 0.0428(3) 0.0258(2) 0.0037(2) -0.0054(2) -0.0034(3)
F1 0.0303(13) 0.0214(12) 0.0401(16) -0.0096(12) 0.0042(13) 0.0011(11)
C2 0.0146(18) 0.032(2) 0.032(2) -0.001(2) -0.001(2) 0.0010(17)
O3 0.0254(16) 0.0206(14) 0.0334(17) 0.0024(14) -0.0077(13) 0.0034(13)
N5 0.0319(18) 0.0287(19) 0.0198(18) -0.0027(15) 0.0016(18) -0.0051(18)
C6 0.025(2) 0.032(2) 0.025(2) -0.0007(19) -0.0051(19) -0.0027(19)
C7 0.022(2) 0.020(2) 0.037(3) -0.0058(18) -0.0063(19) 0.0050(17)
C8 0.026(2) 0.042(3) 0.038(3) -0.014(2) -0.007(2) 0.000(2)
C9 0.025(2) 0.023(2) 0.025(2) 0.0008(19) 0.0006(18) -0.0041(18)
C10 0.0215(19) 0.0201(19) 0.024(2) -0.0035(19) 0.0030(16) 0.0003(18)
O12 0.0395(19) 0.0301(18) 0.0326(19) 0.0083(16) 0.0010(16) 0.0010(15)
N13 0.0217(18) 0.0261(19) 0.024(2) -0.0001(16) 0.0066(15) 0.0001(15)
C14 0.0217(19) 0.0187(18) 0.028(2) 0.0004(16) -0.0005(19) 0.0027(17)
C15 0.025(2) 0.020(2) 0.036(3) 0.0001(18) 0.0013(19) -0.0007(17)
C16 0.0189(18) 0.0186(19) 0.027(2) -0.0005(17) -0.0011(16) -0.0001(16)
C17 0.0206(19) 0.019(2) 0.029(2) 0.0007(18) -0.0030(17) -0.0026(16)
C18 0.034(2) 0.036(3) 0.034(3) -0.002(2) 0.018(2) -0.003(2)
C19 0.020(2) 0.033(2) 0.020(2) -0.0056(18) -0.0015(17) -0.0014(18)
C20 0.026(2) 0.035(3) 0.036(3) -0.011(2) 0.003(2) -0.001(2)
C21 0.0195(19) 0.026(2) 0.024(2) -0.0002(18) -0.0014(16) -0.0020(16)
C22 0.019(2) 0.026(2) 0.034(3) -0.0052(19) -0.0028(19) 0.0019(17)
C23 0.0194(19) 0.025(2) 0.023(2) -0.0028(17) -0.0005(17) 0.0001(17)
C24 0.025(2) 0.021(2) 0.057(3) -0.003(2) -0.004(2) 0.000(2)
C25 0.024(2) 0.029(2) 0.034(3) 0.001(2) -0.0051(18) 0.0019(19)
C26 0.026(2) 0.035(2) 0.027(2) 0.005(2) -0.005(2) -0.011(2)
C27 0.029(2) 0.038(3) 0.029(3) -0.006(2) 0.004(2) -0.008(2)
C28 0.022(2) 0.043(3) 0.061(4) -0.027(3) -0.005(3) -0.002(2)
C29 0.028(3) 0.024(2) 0.080(5) -0.013(3) -0.004(3) -0.002(2)

loop_
_atom_type_symbol
_atom_type_description
_atom_type_scat_dispersion_real
_atom_type_scat_dispersion_imag
_atom_type_scat_source
C C 0.0033 0.0016 'International Tables Vol C Tables 4.2.6.8 and 6.1.1.4'
H H 0.0000 0.0000 'International Tables Vol C Tables 4.2.6.8 and 6.1.1.4'
Br Br -0.2901 2.4595 'International Tables Vol C Tables 4.2.6.8 and 6.1.1.4'
F F 0.0171 0.0103 'International Tables Vol C Tables 4.2.6.8 and 6.1.1.4'
N N 0.0061 0.0033 'International Tables Vol C Tables 4.2.6.8 and 6.1.1.4'
O O 0.0106 0.0060 'International Tables Vol C Tables 4.2.6.8 and 6.1.1.4'

loop_
_geom_angle_atom_site_label_1
_geom_angle_atom_site_label_2
_geom_angle_atom_site_label_3
_geom_angle
C21 C2 H2 121.6
C21 C2 C25 116.8(4)
C25 C2 H2 121.6
C7 O3 C17 110.9(3)
C14 N5 H5 114.1
C22 N5 H5 106.6
C22 N5 C14 124.8(4)
C19 C6 Br1 117.8(4)
C25 C6 Br1 119.5(4)
C25 C6 C19 122.7(4)
C22 C7 O3 119.7(4)
C22 C7 C24 122.2(5)
C24 C7 O3 118.1(5)
C22 C8 H8 119.6
C28 C8 H8 119.6
C28 C8 C22 120.8(5)
O12 C9 C10 125.8(4)
O12 C9 N13 127.4(4)
N13 C9 C10 106.8(4)
F1 C10 C9 109.0(3)
F1 C10 C14 105.5(3)
F1 C10 C23 112.3(4)
C9 C10 C14 108.7(3)
C23 C10 C9 103.0(3)
C23 C10 C14 118.1(4)
C9 N13 C18 123.8(4)
C9 N13 C21 111.2(4)
C21 N13 C18 124.8(4)
N5 C14 C10 108.4(3)
N5 C14 H14 106.4
N5 C14 C16 117.2(3)
C10 C14 H14 106.4
C16 C14 C10 111.4(4)
C16 C14 H14 106.4
C16 C15 H15 119.4
C16 C15 C20 121.2(4)
C20 C15 H15 119.4
C15 C16 C14 119.4(4)
C15 C16 C17 117.5(4)
C17 C16 C14 123.1(4)
C16 C17 O3 120.0(4)
C26 C17 O3 117.4(4)
C26 C17 C16 122.7(4)
N13 C18 H18A 109.5
N13 C18 H18B 109.5
N13 C18 H18C 109.5
H18A C18 H18B 109.5
H18A C18 H18C 109.5
H18B C18 H18C 109.5
C6 C19 H19 121.4
C23 C19 C6 117.3(4)
C23 C19 H19 121.4
C15 C20 H20 120.2
C27 C20 C15 119.5(5)
C27 C20 H20 120.2
C2 C21 N13 127.1(4)
C2 C21 C23 122.7(4)
C23 C21 N13 110.2(4)
C7 C22 N5 121.8(4)
C7 C22 C8 117.3(4)
C8 C22 N5 120.8(5)
C19 C23 C10 132.0(4)
C19 C23 C21 120.0(4)
C21 C23 C10 108.0(4)
C7 C24 H24 120.4
C7 C24 C29 119.2(5)
C29 C24 H24 120.4
C2 C25 H25 119.8
C6 C25 C2 120.3(4)
C6 C25 H25 119.8
C17 C26 H26 120.8
C17 C26 C27 118.4(5)
C27 C26 H26 120.8
C20 C27 C26 120.7(5)
C20 C27 H27 119.7
C26 C27 H27 119.7
C8 C28 H28 119.6
C29 C28 C8 120.8(5)
C29 C28 H28 119.6
C24 C29 H29 120.2
C28 C29 C24 119.7(5)
C28 C29 H29 120.2

loop_
_geom_bond_atom_site_label_1
_geom_bond_atom_site_label_2
_geom_bond_distance
Br1 C6 1.906(5)
F1 C10 1.400(5)
C2 H2 0.9500
C2 C21 1.387(6)
C2 C25 1.391(7)
O3 C7 1.397(6)
O3 C17 1.401(5)
N5 H5 0.8499
N5 C14 1.465(5)
N5 C22 1.406(6)
C6 C19 1.390(6)
C6 C25 1.379(6)
C7 C22 1.386(7)
C7 C24 1.387(6)
C8 H8 0.9500
C8 C22 1.400(7)
C8 C28 1.383(8)
C9 C10 1.555(6)
C9 O12 1.211(6)
C9 N13 1.364(6)
C10 C14 1.566(6)
C10 C23 1.494(6)
N13 C18 1.461(5)
N13 C21 1.414(6)
C14 H14 1.0000
C14 C16 1.505(6)
C15 H15 0.9500
C15 C16 1.387(6)
C15 C20 1.390(7)
C16 C17 1.390(6)
C17 C26 1.376(6)
C18 H18A 0.9800
C18 H18B 0.9800
C18 H18C 0.9800
C19 H19 0.9500
C19 C23 1.380(6)
C20 H20 0.9500
C20 C27 1.378(7)
C21 C23 1.392(6)
C24 H24 0.9500
C24 C29 1.387(8)
C25 H25 0.9500
C26 H26 0.9500
C26 C27 1.392(7)
C27 H27 0.9500
C28 H28 0.9500
C28 C29 1.372(9)
C29 H29 0.9500

loop_
_geom_torsion_atom_site_label_1
_geom_torsion_atom_site_label_2
_geom_torsion_atom_site_label_3
_geom_torsion_atom_site_label_4
_geom_torsion
Br1 C6 C19 C23 178.1(3)
Br1 C6 C25 C2 179.4(3)
F1 C10 C14 N5 -166.3(3)
F1 C10 C14 C16 63.2(4)
F1 C10 C23 C19 -55.2(6)
F1 C10 C23 C21 125.0(4)
C2 C21 C23 C10 174.5(4)
C2 C21 C23 C19 -5.3(7)
O3 C7 C22 N5 -2.7(6)
O3 C7 C22 C8 -177.8(4)
O3 C7 C24 C29 177.2(4)
O3 C17 C26 C27 177.4(4)
N5 C14 C16 C15 140.5(4)
N5 C14 C16 C17 -42.7(6)
C6 C19 C23 C10 -176.3(4)
C6 C19 C23 C21 3.5(6)
C7 O3 C17 C16 67.4(5)
C7 O3 C17 C26 -112.1(4)
C7 C24 C29 C28 1.4(8)
C8 C28 C29 C24 -0.9(8)
C9 C10 C14 N5 -49.6(4)
C9 C10 C14 C16 179.9(3)
C9 C10 C23 C19 -172.3(5)
C9 C10 C23 C21 7.9(5)
C9 N13 C21 C2 180.0(4)
C9 N13 C21 C23 -0.5(5)
C10 C9 N13 C18 -179.8(4)
C10 C9 N13 C21 5.5(5)
C10 C14 C16 C15 -93.8(5)
C10 C14 C16 C17 83.1(5)
O12 C9 C10 F1 54.0(6)
O12 C9 C10 C14 -60.5(6)
O12 C9 C10 C23 173.5(4)
O12 C9 N13 C18 -1.4(8)
O12 C9 N13 C21 -176.1(5)
N13 C9 C10 F1 -127.6(4)
N13 C9 C10 C14 117.9(4)
N13 C9 C10 C23 -8.1(5)
N13 C21 C23 C10 -5.1(5)
N13 C21 C23 C19 175.1(4)
C14 N5 C22 C7 47.1(6)
C14 N5 C22 C8 -138.0(5)
C14 C10 C23 C19 67.9(6)
C14 C10 C23 C21 -111.9(4)
C14 C16 C17 O3 7.6(6)
C14 C16 C17 C26 -172.9(4)
C15 C16 C17 O3 -175.4(4)
C15 C16 C17 C26 4.1(7)
C15 C20 C27 C26 2.1(7)
C16 C15 C20 C27 0.0(7)
C16 C17 C26 C27 -2.0(7)
C17 O3 C7 C22 -71.4(5)
C17 O3 C7 C24 110.0(4)
C17 C26 C27 C20 -1.1(7)
C18 N13 C21 C2 5.3(7)
C18 N13 C21 C23 -175.1(4)
C19 C6 C25 C2 -3.1(7)
C20 C15 C16 C14 174.1(4)
C20 C15 C16 C17 -3.0(7)
C21 C2 C25 C6 1.4(6)
C22 N5 C14 C10 -132.6(4)
C22 N5 C14 C16 -5.4(6)
C22 C7 C24 C29 -1.4(7)
C22 C8 C28 C29 0.3(8)
C23 C10 C14 N5 67.2(5)
C23 C10 C14 C16 -63.3(5)
C24 C7 C22 N5 175.8(4)
C24 C7 C22 C8 0.7(7)
C25 C2 C21 N13 -177.7(4)
C25 C2 C21 C23 2.7(7)
C25 C6 C19 C23 0.6(7)
C28 C8 C22 N5 -175.3(4)
C28 C8 C22 C7 -0.2(7)
